data_1519999
loop_
_publ_author_name
'Annam, S Ch V Appa Rao'
'Ankireddy, Madhu'
'Sura, Madhu Babu'
'Ponnapalli, Mangala Gowri'
'Sarma, Akella V. S.'
'S, Jeelani Basha'

_publ_section_title
;
 Epimeric Excolides from the Stems of Excoecaria agallocha and Structural
 Revision of Rhizophorin A.
;
_journal_issue 11
_journal_name_full 'Organic letters'
_journal_page_first 2840
_journal_page_last 2843
_journal_paper_doi 10.1021/acs.orglett.5b01257
_journal_volume 17
_journal_year 2015
_chemical_absolute_configuration rm
_chemical_formula_sum 'C20 H28 O5'
_chemical_formula_weight 348.42
_chemical_name_systematic
; 
 ? 
;
_space_group_IT_number 4
_symmetry_cell_setting monoclinic
_symmetry_space_group_name_Hall 'P 2yb'
_symmetry_space_group_name_H-M 'P 1 21 1'
_atom_sites_solution_hydrogens geom
_atom_sites_solution_primary direct
_atom_sites_solution_secondary difmap
_audit_creation_method SHELXL-97
_cell_angle_alpha 90.00
_cell_angle_beta 91.432(5)
_cell_angle_gamma 90.00
_cell_formula_units_Z 2
_cell_length_a 9.4777(6)
_cell_length_b 7.3392(3)
_cell_length_c 13.4089(6)
_cell_measurement_reflns_used 1559
_cell_measurement_temperature 298(2)
_cell_measurement_theta_max 28.3172
_cell_measurement_theta_min 3.1385
_cell_volume 932.41(8)
_computing_cell_refinement
;
CrysAlisPro, Oxford Diffraction Ltd.,
Version 1.171.34.40 (release 27-08-2010 CrysAlis171 .NET)
(compiled Aug 27 2010,11:50:40)
;
_computing_data_collection
;
CrysAlisPro, Oxford Diffraction Ltd.,
Version 1.171.34.40 (release 27-08-2010 CrysAlis171 .NET)
(compiled Aug 27 2010,11:50:40)
;
_computing_data_reduction
;
CrysAlisPro, Oxford Diffraction Ltd.,
Version 1.171.34.40 (release 27-08-2010 CrysAlis171 .NET)
(compiled Aug 27 2010,11:50:40)
;
_computing_structure_refinement 'SHELXL-97 (Sheldrick, 1997)'
_computing_structure_solution 'SHELXS-97 (Sheldrick, 1990)'
_diffrn_ambient_temperature 298(2)
_diffrn_measured_fraction_theta_full 0.997
_diffrn_measured_fraction_theta_max 0.997
_diffrn_measurement_device_type 'Xcalibur, Eos, Gemini'
_diffrn_measurement_method '\w scans'
_diffrn_radiation_monochromator graphite
_diffrn_radiation_source 'fine-focus sealed tube'
_diffrn_radiation_type MoK\a
_diffrn_radiation_wavelength 0.71073
_diffrn_reflns_av_R_equivalents 0.0162
_diffrn_reflns_av_sigmaI/netI 0.0459
_diffrn_reflns_limit_h_max 11
_diffrn_reflns_limit_h_min -5
_diffrn_reflns_limit_k_max 9
_diffrn_reflns_limit_k_min -8
_diffrn_reflns_limit_l_max 16
_diffrn_reflns_limit_l_min -16
_diffrn_reflns_number 3886
_diffrn_reflns_theta_full 26.37
_diffrn_reflns_theta_max 26.37
_diffrn_reflns_theta_min 3.04
_exptl_absorpt_coefficient_mu 0.088
_exptl_absorpt_correction_T_max 1.00000
_exptl_absorpt_correction_T_min 0.72802
_exptl_absorpt_correction_type multi-scan
_exptl_absorpt_process_details
;
CrysAlisPro, Oxford Diffraction Ltd.,
Version 1.171.34.40 (release 27-08-2010 CrysAlis171 .NET)
(compiled Aug 27 2010,11:50:40)
Empirical absorption correction using spherical harmonics,
 implemented in SCALE3 ABSPACK scaling algorithm.
;
_exptl_crystal_colour colorless
_exptl_crystal_density_diffrn 1.241
_exptl_crystal_density_method 'not measured'
_exptl_crystal_description block
_exptl_crystal_F_000 376
_exptl_crystal_size_max 0.36
_exptl_crystal_size_mid 0.24
_exptl_crystal_size_min 0.12
_refine_diff_density_max 0.121
_refine_diff_density_min -0.141
_refine_diff_density_rms 0.030
_refine_ls_abs_structure_details 'Flack H D (1983), Acta Cryst. A39, 876-881'
_refine_ls_abs_structure_Flack 1.6(12)
_refine_ls_extinction_coef 0.015(3)
_refine_ls_extinction_expression Fc^*^=kFc[1+0.001xFc^2^\l^3^/sin(2\q)]^-1/4^
_refine_ls_extinction_method SHELXL
_refine_ls_goodness_of_fit_ref 1.052
_refine_ls_hydrogen_treatment mixed
_refine_ls_matrix_type full
_refine_ls_number_parameters 255
_refine_ls_number_reflns 3166
_refine_ls_number_restraints 1
_refine_ls_restrained_S_all 1.052
_refine_ls_R_factor_all 0.0595
_refine_ls_R_factor_gt 0.0440
_refine_ls_shift/su_max 0.001
_refine_ls_shift/su_mean 0.000
_refine_ls_structure_factor_coef Fsqd
_refine_ls_weighting_details 'calc w=1/[\s^2^(Fo^2^)+(0.0384P)^2^+0.0056P] where P=(Fo^2^+2Fc^2^)/3'
_refine_ls_weighting_scheme calc
_refine_ls_wR_factor_gt 0.0866
_refine_ls_wR_factor_ref 0.0961
_reflns_number_gt 2535
_reflns_number_total 3166
_reflns_threshold_expression >2sigma(I)
_cod_data_source_file ol5b01257_si_002.cif
_cod_data_source_block C-33
_cod_depositor_comments 'Adding full bibliography for 1519998--1519999.cif.'
_cod_database_code 1519999

loop_
_symmetry_equiv_pos_as_xyz
'x, y, z'
'-x, y+1/2, -z'

loop_
_atom_site_label
_atom_site_type_symbol
_atom_site_fract_x
_atom_site_fract_y
_atom_site_fract_z
_atom_site_U_iso_or_equiv
_atom_site_adp_type
_atom_site_occupancy
_atom_site_symmetry_multiplicity
_atom_site_calc_flag
_atom_site_refinement_flags
O O -0.2032(3) -0.1750(4) -0.01230(17) 0.0988(9) Uani 1 1 d .
C18 C -0.1496(3) 0.1993(4) 0.34829(17) 0.0454(6) Uani 1 1 d .
H18B H -0.2476 0.2322 0.3440 0.068 Uiso 1 1 calc R
H18C H -0.1073 0.2509 0.4076 0.068 Uiso 1 1 calc R
H18A H -0.1411 0.0690 0.3506 0.068 Uiso 1 1 calc R
C23 C 0.4487(3) 0.4676(4) 0.3004(2) 0.0547(7) Uani 1 1 d .
H23 H 0.5025 0.5531 0.3356 0.082 Uiso 1 1 calc R
C19 C -0.1543(3) -0.0928(5) 0.0574(2) 0.0632(9) Uani 1 1 d .
C26 C 0.4542(3) 0.4753(6) 0.2034(3) 0.0670(9) Uani 1 1 d .
C25 C -0.3344(3) -0.0035(6) 0.1772(3) 0.0605(8) Uani 1 1 d .
C21 C -0.2824(3) 0.2038(5) 0.0343(2) 0.0652(9) Uani 1 1 d .
H21A H -0.2100 0.2499 -0.0077 0.098 Uiso 1 1 calc R
H21C H -0.3256 0.3033 0.0686 0.098 Uiso 1 1 calc R
H21B H -0.3524 0.1416 -0.0059 0.098 Uiso 1 1 calc R
C20 C 0.4599(3) 0.2556(4) 0.4442(2) 0.0609(8) Uani 1 1 d .
H20B H 0.4035 0.1823 0.4872 0.091 Uiso 1 1 calc R
H20C H 0.5038 0.3518 0.4823 0.091 Uiso 1 1 calc R
H20A H 0.5314 0.1811 0.4152 0.091 Uiso 1 1 calc R
O1AA O 0.32191(17) 0.1904(2) 0.29522(12) 0.0469(5) Uani 1 1 d .
O2AA O 0.00948(19) 0.5631(2) 0.37756(12) 0.0472(5) Uani 1 1 d .
O3AA O -0.2016(2) 0.6810(3) 0.35766(14) 0.0574(5) Uani 1 1 d .
C9 C 0.0878(2) 0.3026(3) 0.26950(17) 0.0343(5) Uani 1 1 d .
C15 C 0.2407(3) 0.4381(4) 0.40715(18) 0.0453(6) Uani 1 1 d .
H15A H 0.2019 0.3645 0.4599 0.068 Uiso 1 1 calc R
H15B H 0.2731 0.5523 0.4361 0.068 Uiso 1 1 calc R
C4 C -0.1319(3) 0.4649(3) 0.23368(17) 0.0421(6) Uani 1 1 d .
H4A H -0.0825 0.5193 0.1787 0.063 Uiso 1 1 calc R
H4B H -0.2313 0.4572 0.2151 0.063 Uiso 1 1 calc R
O0AA O -0.0276(2) -0.1419(3) 0.09907(13) 0.0580(5) Uani 1 1 d .
C10 C 0.1769(3) 0.1329(3) 0.29560(18) 0.0392(6) Uani 1 1 d .
C16 C 0.3659(3) 0.3376(4) 0.36135(17) 0.0453(6) Uani 1 1 d .
C2 C -0.0832(3) 0.1452(3) 0.16379(17) 0.0393(6) Uani 1 1 d .
H2 H -0.0313 0.2079 0.1116 0.059 Uiso 1 1 calc R
C12 C 0.0011(3) -0.0266(4) 0.18599(17) 0.0433(6) Uani 1 1 d .
H12 H -0.0380 -0.0858 0.2447 0.065 Uiso 1 1 calc R
C5 C -0.1128(3) 0.5806(3) 0.32554(19) 0.0431(6) Uani 1 1 d .
C3 C -0.0731(2) 0.2733(3) 0.25525(15) 0.0348(5) Uani 1 1 d .
C8 C 0.1277(2) 0.4754(3) 0.32865(17) 0.0400(6) Uani 1 1 d .
H8 H 0.1661 0.5633 0.2815 0.060 Uiso 1 1 calc R
C1 C -0.2171(3) 0.0709(4) 0.11069(18) 0.0484(7) Uani 1 1 d .
C11 C 0.1579(3) 0.0036(4) 0.20521(18) 0.0422(6) Uani 1 1 d .
H11A H 0.1999 0.0571 0.1468 0.063 Uiso 1 1 calc R
H11B H 0.2043 -0.1118 0.2191 0.063 Uiso 1 1 calc R
C C 0.1498(3) 0.0254(4) 0.39126(18) 0.0515(7) Uani 1 1 d .
H0A H 0.2283 -0.0539 0.4055 0.077 Uiso 1 1 calc R
H0B H 0.0654 -0.0457 0.3824 0.077 Uiso 1 1 calc R
H0C H 0.1387 0.1087 0.4457 0.077 Uiso 1 1 calc R
H25A H -0.406(3) -0.071(4) 0.1321(18) 0.053(8) Uiso 1 1 d .
H25B H -0.293(3) -0.096(5) 0.231(2) 0.080(10) Uiso 1 1 d .
H25C H -0.382(4) 0.093(5) 0.213(3) 0.086(12) Uiso 1 1 d .
H9 H 0.118(2) 0.334(3) 0.2018(15) 0.027(6) Uiso 1 1 d .
H26B H 0.517(3) 0.562(5) 0.168(2) 0.078(10) Uiso 1 1 d .
H26A H 0.403(3) 0.384(4) 0.162(2) 0.068(9) Uiso 1 1 d .

loop_
_atom_site_aniso_label
_atom_site_aniso_U_11
_atom_site_aniso_U_22
_atom_site_aniso_U_33
_atom_site_aniso_U_23
_atom_site_aniso_U_13
_atom_site_aniso_U_12
O 0.0899(18) 0.121(2) 0.0849(15) -0.0646(17) -0.0178(13) 0.0003(17)
C18 0.0457(15) 0.0519(16) 0.0392(13) -0.0051(13) 0.0122(11) -0.0079(13)
C23 0.0432(16) 0.0572(18) 0.0635(18) 0.0029(15) -0.0030(13) -0.0069(15)
C19 0.060(2) 0.077(2) 0.0527(18) -0.0208(16) -0.0013(15) -0.0099(17)
C26 0.0490(18) 0.081(2) 0.071(2) 0.020(2) -0.0022(16) -0.0121(19)
C25 0.0463(17) 0.069(2) 0.066(2) -0.0104(19) -0.0002(16) -0.0132(18)
C21 0.063(2) 0.081(2) 0.0510(16) -0.0021(16) -0.0131(15) -0.0010(18)
C20 0.0463(17) 0.074(2) 0.0616(17) 0.0068(16) -0.0120(14) 0.0012(16)
O1AA 0.0356(9) 0.0498(11) 0.0554(10) -0.0071(9) 0.0022(8) -0.0001(9)
O2AA 0.0452(10) 0.0453(10) 0.0511(10) -0.0144(8) -0.0019(8) 0.0033(9)
O3AA 0.0553(12) 0.0519(11) 0.0653(12) -0.0103(10) 0.0064(10) 0.0158(11)
C9 0.0379(13) 0.0350(13) 0.0303(12) 0.0015(11) 0.0038(10) -0.0050(11)
C15 0.0454(15) 0.0422(15) 0.0482(14) -0.0078(12) -0.0020(12) -0.0030(13)
C4 0.0384(14) 0.0461(15) 0.0417(13) -0.0015(13) -0.0006(11) 0.0000(13)
O0AA 0.0624(13) 0.0536(12) 0.0582(11) -0.0253(10) 0.0020(10) -0.0033(11)
C10 0.0372(14) 0.0387(14) 0.0419(14) 0.0003(11) 0.0027(11) -0.0024(11)
C16 0.0401(14) 0.0480(16) 0.0477(15) 0.0014(13) -0.0022(12) -0.0030(13)
C2 0.0401(14) 0.0435(15) 0.0346(13) -0.0050(11) 0.0037(10) -0.0058(12)
C12 0.0505(15) 0.0395(14) 0.0402(13) -0.0093(12) 0.0053(11) -0.0055(14)
C5 0.0457(16) 0.0361(14) 0.0477(14) 0.0020(12) 0.0053(13) -0.0011(13)
C3 0.0353(13) 0.0358(13) 0.0334(12) -0.0028(10) 0.0025(10) -0.0066(11)
C8 0.0377(13) 0.0366(13) 0.0457(14) -0.0030(12) 0.0037(11) -0.0008(12)
C1 0.0481(16) 0.0557(17) 0.0413(13) -0.0108(13) -0.0023(12) -0.0043(14)
C11 0.0450(15) 0.0332(13) 0.0484(14) -0.0017(11) 0.0042(11) 0.0039(12)
C 0.0612(19) 0.0457(17) 0.0474(15) 0.0087(12) -0.0031(13) -0.0004(14)

loop_
_atom_type_symbol
_atom_type_description
_atom_type_scat_dispersion_real
_atom_type_scat_dispersion_imag
_atom_type_scat_source
C C 0.0033 0.0016 'International Tables Vol C Tables 4.2.6.8 and 6.1.1.4'
H H 0.0000 0.0000 'International Tables Vol C Tables 4.2.6.8 and 6.1.1.4'
O O 0.0106 0.0060 'International Tables Vol C Tables 4.2.6.8 and 6.1.1.4'

loop_
_geom_angle_atom_site_label_1
_geom_angle_atom_site_label_2
_geom_angle_atom_site_label_3
_geom_angle
C3 C18 H18B 109.5
C3 C18 H18C 109.5
H18B C18 H18C 109.5
C3 C18 H18A 109.5
H18B C18 H18A 109.5
H18C C18 H18A 109.5
C26 C23 C16 127.5(3)
C26 C23 H23 116.2
C16 C23 H23 116.2
O C19 O0AA 120.5(3)
O C19 C1 128.0(3)
O0AA C19 C1 111.5(2)
C23 C26 H26B 122.7(19)
C23 C26 H26A 119.7(17)
H26B C26 H26A 117(3)
C1 C25 H25A 107.9(14)
C1 C25 H25B 111.0(18)
H25A C25 H25B 109(2)
C1 C25 H25C 112(2)
H25A C25 H25C 109(2)
H25B C25 H25C 107(3)
C1 C21 H21A 109.5
C1 C21 H21C 109.5
H21A C21 H21C 109.5
C1 C21 H21B 109.5
H21A C21 H21B 109.5
H21C C21 H21B 109.5
C16 C20 H20B 109.5
C16 C20 H20C 109.5
H20B C20 H20C 109.5
C16 C20 H20A 109.5
H20B C20 H20A 109.5
H20C C20 H20A 109.5
C10 O1AA C16 118.45(18)
C5 O2AA C8 118.03(18)
C8 C9 C10 115.03(19)
C8 C9 C3 114.03(19)
C10 C9 C3 116.69(19)
C8 C9 H9 101.9(13)
C10 C9 H9 103.3(12)
C3 C9 H9 103.1(11)
C8 C15 C16 110.5(2)
C8 C15 H15A 109.6
C16 C15 H15A 109.6
C8 C15 H15B 109.6
C16 C15 H15B 109.6
H15A C15 H15B 108.1
C5 C4 C3 109.07(19)
C5 C4 H4A 109.9
C3 C4 H4A 109.9
C5 C4 H4B 109.9
C3 C4 H4B 109.9
H4A C4 H4B 108.3
C19 O0AA C12 108.6(2)
O1AA C10 C 109.5(2)
O1AA C10 C9 106.29(19)
C C10 C9 120.2(2)
O1AA C10 C11 105.67(18)
C C10 C11 108.8(2)
C9 C10 C11 105.41(19)
O1AA C16 C23 106.73(19)
O1AA C16 C20 107.7(2)
C23 C16 C20 110.2(2)
O1AA C16 C15 112.8(2)
C23 C16 C15 109.5(2)
C20 C16 C15 109.9(2)
C12 C2 C1 102.7(2)
C12 C2 C3 109.12(18)
C1 C2 C3 128.1(2)
C12 C2 H2 105.0
C1 C2 H2 105.0
C3 C2 H2 105.0
O0AA C12 C11 112.47(19)
O0AA C12 C2 103.77(19)
C11 C12 C2 114.9(2)
O0AA C12 H12 108.5
C11 C12 H12 108.5
C2 C12 H12 108.5
O3AA C5 O2AA 118.3(2)
O3AA C5 C4 124.5(2)
O2AA C5 C4 117.1(2)
C4 C3 C2 113.07(18)
C4 C3 C9 104.35(18)
C2 C3 C9 102.93(18)
C4 C3 C18 107.24(19)
C2 C3 C18 113.74(19)
C9 C3 C18 115.26(18)
O2AA C8 C15 107.81(18)
O2AA C8 C9 114.39(18)
C15 C8 C9 111.8(2)
O2AA C8 H8 107.5
C15 C8 H8 107.5
C9 C8 H8 107.5
C19 C1 C21 110.1(2)
C19 C1 C2 99.8(2)
C21 C1 C2 113.4(2)
C19 C1 C25 106.7(3)
C21 C1 C25 109.1(2)
C2 C1 C25 117.1(2)
C12 C11 C10 108.48(19)
C12 C11 H11A 110.0
C10 C11 H11A 110.0
C12 C11 H11B 110.0
C10 C11 H11B 110.0
H11A C11 H11B 108.4
C10 C H0A 109.5
C10 C H0B 109.5
H0A C H0B 109.5
C10 C H0C 109.5
H0A C H0C 109.5
H0B C H0C 109.5

loop_
_geom_bond_atom_site_label_1
_geom_bond_atom_site_label_2
_geom_bond_distance
O C19 1.196(3)
C18 C3 1.557(3)
C18 H18B 0.9600
C18 H18C 0.9600
C18 H18A 0.9600
C23 C26 1.304(4)
C23 C16 1.492(4)
C23 H23 0.9300
C19 O0AA 1.361(3)
C19 C1 1.526(4)
C26 H26B 1.00(4)
C26 H26A 0.99(3)
C25 C1 1.542(4)
C25 H25A 1.03(3)
C25 H25B 1.06(3)
C25 H25C 0.97(4)
C21 C1 1.534(4)
C21 H21A 0.9600
C21 H21C 0.9600
C21 H21B 0.9600
C20 C16 1.530(3)
C20 H20B 0.9600
C20 H20C 0.9600
C20 H20A 0.9600
O1AA C10 1.438(3)
O1AA C16 1.452(3)
O2AA C5 1.344(3)
O2AA C8 1.462(3)
O3AA C5 1.206(3)
C9 C8 1.538(3)
C9 C10 1.540(3)
C9 C3 1.547(3)
C9 H9 0.99(2)
C15 C8 1.508(3)
C15 C16 1.538(4)
C15 H15A 0.9700
C15 H15B 0.9700
C4 C5 1.503(3)
C4 C3 1.537(3)
C4 H4A 0.9700
C4 H4B 0.9700
O0AA C12 1.460(3)
C10 C 1.533(3)
C10 C11 1.546(3)
C2 C12 1.519(4)
C2 C1 1.539(3)
C2 C3 1.546(3)
C2 H2 0.9800
C12 C11 1.518(3)
C12 H12 0.9800
C8 H8 0.9800
C11 H11A 0.9700
C11 H11B 0.9700
C H0A 0.9600
C H0B 0.9600
C H0C 0.9600
